data_4120847
loop_
_publ_author_name
'Paul E. Gormisky'
'M. Christina White'

_publ_section_title
;
 Catalyst-Controlled Aliphatic C-H Oxidations with a Predictive Model for
 Site-Selectivity
;
_journal_name_full 'Journal of the American Chemical Society'
_journal_page_first 14052
_journal_page_last 14055
_journal_paper_doi 10.1021/ja407388y
_journal_volume 135
_journal_year 2013
_chemical_absolute_configuration ad
_chemical_formula_moiety 'C22 H30 N2 O6 '
_chemical_formula_sum 'C22 H30 N2 O6'
_chemical_formula_weight 418.48
_chemical_name_systematic
; 
? 
;
_space_group_IT_number 4
_symmetry_cell_setting monoclinic
_symmetry_space_group_name_Hall 'P 2yb'
_symmetry_space_group_name_H-M 'P 1 21 1'
_atom_sites_solution_hydrogens geom
_atom_sites_solution_primary direct
_atom_sites_solution_secondary difmap
_audit_creation_method SHELXL-97
_audit_update_record
; 
? 
;
_cell_angle_alpha 90.00
_cell_angle_beta 92.249(2)
_cell_angle_gamma 90.00
_cell_formula_units_Z 2
_cell_length_a 9.8498(3)
_cell_length_b 5.9404(2)
_cell_length_c 18.9767(7)
_cell_measurement_reflns_used 3034
_cell_measurement_temperature 193(2)
_cell_measurement_theta_max 66.39
_cell_measurement_theta_min 4.49
_cell_volume 1109.50(6)
_computing_cell_refinement 'SAINT V7.68A (Bruker, 2005)'
_computing_data_collection 'APEX2 V2010.11-3 (Bruker, 2010)'
_computing_data_reduction
; 
SAINT V7.68A, XPREP V2005/2, SADABS V2007/4, TWINABS V2007/5 
(Bruker, 2005 & 2007) 
;
_computing_molecular_graphics
; 
SHELXTL V6.12 (Bruker, 2005), CrystalMaker v2.1.3 (CrystalMaker, 1994) 
;
_computing_publication_material 'XCIF V6.12 (Bruker, 2005)'
_computing_structure_refinement 'SHELXTL V6.12 (Bruker, 2005)'
_computing_structure_solution 'SHELXTL V6.12 (Bruker, 2005)'
_diffrn_ambient_temperature 193(2)
_diffrn_measured_fraction_theta_full 0.982
_diffrn_measured_fraction_theta_max 0.982
_diffrn_measurement_device 'Bruker Kappa/ApexII CCD'
_diffrn_measurement_method 'profile data from \f and \w scans'
_diffrn_radiation_monochromator graphite
_diffrn_radiation_source 'fine-focus sealed tube'
_diffrn_radiation_type CuK\a
_diffrn_radiation_wavelength 1.54178
_diffrn_radiation_wavelength_id bc89uas
_diffrn_reflns_av_R_equivalents 0.0387
_diffrn_reflns_av_sigmaI/netI 0.0399
_diffrn_reflns_limit_h_max 10
_diffrn_reflns_limit_h_min -11
_diffrn_reflns_limit_k_max 7
_diffrn_reflns_limit_k_min -6
_diffrn_reflns_limit_l_max 22
_diffrn_reflns_limit_l_min -22
_diffrn_reflns_number 11408
_diffrn_reflns_theta_full 67.56
_diffrn_reflns_theta_max 67.56
_diffrn_reflns_theta_min 2.33
_exptl_absorpt_coefficient_mu 0.751
_exptl_absorpt_correction_T_max 0.9614
_exptl_absorpt_correction_T_min 0.7269
_exptl_absorpt_correction_type integration
_exptl_absorpt_process_details 'SHELXTL/XPREP V2005/2 (Bruker, 2005)'
_exptl_crystal_colour colourless
_exptl_crystal_density_diffrn 1.253
_exptl_crystal_description Needle
_exptl_crystal_F_000 448
_exptl_crystal_id bc89uas
_exptl_crystal_preparation
; 
The data crystal was mounted using oil (Parantone-N, Exxon) to a 
0.3 mm cryo-loop (Hampton Research) with the (4 -1 -2) scattering 
planes roughly normal to the spindle axis. 
;
_exptl_crystal_size_max 0.488
_exptl_crystal_size_mid 0.159
_exptl_crystal_size_min 0.056
_refine_diff_density_max 0.127
_refine_diff_density_min -0.150
_refine_diff_density_rms 0.033
_refine_ls_abs_structure_details 'Flack (1983), 1485 Friedels'
_refine_ls_abs_structure_Flack -0.2(2)
_refine_ls_extinction_method none
_refine_ls_goodness_of_fit_ref 1.082
_refine_ls_hydrogen_treatment noref
_refine_ls_matrix_type full
_refine_ls_number_parameters 284
_refine_ls_number_reflns 3655
_refine_ls_number_restraints 9
_refine_ls_restrained_S_all 1.081
_refine_ls_R_factor_all 0.0455
_refine_ls_R_factor_gt 0.0389
_refine_ls_shift/su_max 0.000
_refine_ls_shift/su_mean 0.000
_refine_ls_structure_factor_coef Fsqd
_refine_ls_weighting_details 'calc w=1/[\s^2^(Fo^2^)+(0.0566P)^2^+0.0185P] where P=(Fo^2^+2Fc^2^)/3'
_refine_ls_weighting_scheme calc
_refine_ls_wR_factor_gt 0.0999
_refine_ls_wR_factor_ref 0.1041
_reflns_number_gt 3197
_reflns_number_total 3655
_reflns_threshold_expression >2sigma(I)
_cod_data_source_file ja407388y_si_003.cif
_cod_data_source_block bc89uas
_cod_original_sg_symbol_H-M 'P 21 '
_cod_database_code 4120847
_refine_ls_abs_structure_hooft -0.03(15)

loop_
_symmetry_equiv_pos_as_xyz
'x, y, z'
'-x, y+1/2, -z'

loop_
_atom_site_label
_atom_site_type_symbol
_atom_site_fract_x
_atom_site_fract_y
_atom_site_fract_z
_atom_site_U_iso_or_equiv
_atom_site_adp_type
_atom_site_occupancy
_atom_site_symmetry_multiplicity
_atom_site_calc_flag
_atom_site_refinement_flags
_atom_site_disorder_assembly
_atom_site_disorder_group
O1 O 0.18361(14) 0.2810(3) 0.17788(7) 0.0412(3) Uani 1 1 d . . .
O2 O 0.13901(18) -0.0097(3) 0.10475(9) 0.0563(4) Uani 1 1 d . . .
O3 O -0.2777(2) 0.0347(4) -0.04259(11) 0.0679(5) Uani 1 1 d . . .
O4 O -0.42242(17) 0.3020(4) -0.02874(10) 0.0663(5) Uani 1 1 d . . .
O5 O -0.30473(17) 0.9138(3) 0.13127(10) 0.0577(5) Uani 1 1 d D A .
O6 O -0.126(2) 0.883(2) 0.2004(12) 0.055(3) Uani 0.70(10) 1 d PDU A 1
O6B O -0.154(4) 0.851(8) 0.2131(14) 0.050(5) Uani 0.30(10) 1 d PDU A 2
N1 N -0.3139(2) 0.2102(4) -0.01581(10) 0.0505(5) Uani 1 1 d . . .
N2 N -0.20552(18) 0.8123(3) 0.15416(10) 0.0438(4) Uani 1 1 d D . .
C1 C 0.3012(2) 0.1642(4) 0.21033(11) 0.0451(5) Uani 1 1 d . . .
H1 H 0.2837 -0.0001 0.2171 0.054 Uiso 1 1 calc R . .
C2 C 0.3309(2) 0.2852(4) 0.27993(11) 0.0426(5) Uani 1 1 d . . .
H2 H 0.3975 0.1915 0.3082 0.051 Uiso 1 1 calc R . .
C3 C 0.4048(2) 0.4985(5) 0.25708(14) 0.0541(6) Uani 1 1 d . . .
H3A H 0.4624 0.5599 0.2965 0.065 Uiso 1 1 calc R . .
H3B H 0.3390 0.6155 0.2410 0.065 Uiso 1 1 calc R . .
C4 C 0.4921(3) 0.4215(6) 0.19619(15) 0.0714(9) Uani 1 1 d . . .
H4A H 0.4932 0.5380 0.1589 0.086 Uiso 1 1 calc R . .
H4B H 0.5867 0.3925 0.2134 0.086 Uiso 1 1 calc R . .
C5 C 0.4269(3) 0.2071(6) 0.16797(14) 0.0621(7) Uani 1 1 d . . .
H5A H 0.4911 0.0795 0.1734 0.075 Uiso 1 1 calc R . .
H5B H 0.4010 0.2241 0.1173 0.075 Uiso 1 1 calc R . .
C6 C 0.1123(2) 0.1726(4) 0.12833(10) 0.0404(5) Uani 1 1 d . . .
C7 C -0.0122(2) 0.3023(4) 0.10528(10) 0.0369(4) Uani 1 1 d . A .
C8 C -0.0992(2) 0.2102(4) 0.05358(11) 0.0392(5) Uani 1 1 d . . .
H8 H -0.0758 0.0744 0.0306 0.047 Uiso 1 1 calc R . .
C9 C -0.2193(2) 0.3177(4) 0.03603(10) 0.0404(5) Uani 1 1 d . A .
C10 C -0.25777(19) 0.5171(4) 0.06681(10) 0.0377(4) Uani 1 1 d . . .
H10 H -0.3408 0.5901 0.0538 0.045 Uiso 1 1 calc R A .
C11 C -0.1679(2) 0.6042(4) 0.11781(11) 0.0374(4) Uani 1 1 d . A .
C12 C -0.0467(2) 0.5020(4) 0.13782(10) 0.0364(4) Uani 1 1 d . . .
H12 H 0.0119 0.5672 0.1732 0.044 Uiso 1 1 calc R A .
C13 C 0.2092(2) 0.3269(4) 0.32517(11) 0.0398(4) Uani 1 1 d . . .
H13A H 0.1495 0.4387 0.3008 0.048 Uiso 1 1 calc R . .
H13B H 0.2424 0.3952 0.3702 0.048 Uiso 1 1 calc R . .
C14 C 0.1231(2) 0.1209(4) 0.34231(11) 0.0390(4) Uani 1 1 d . . .
H14 H 0.0934 0.0482 0.2967 0.047 Uiso 1 1 calc R . .
C15 C -0.0053(2) 0.1864(4) 0.38120(11) 0.0394(4) Uani 1 1 d . . .
H15 H 0.0245 0.2651 0.4257 0.047 Uiso 1 1 calc R . .
C16 C -0.0985(2) 0.3469(4) 0.33875(13) 0.0473(5) Uani 1 1 d . . .
H16A H -0.0477 0.4861 0.3284 0.057 Uiso 1 1 calc R . .
H16B H -0.1254 0.2754 0.2932 0.057 Uiso 1 1 calc R . .
C17 C -0.2260(2) 0.4087(4) 0.37753(14) 0.0513(6) Uani 1 1 d . . .
H17A H -0.1993 0.4940 0.4207 0.062 Uiso 1 1 calc R . .
H17B H -0.2835 0.5083 0.3470 0.062 Uiso 1 1 calc R . .
C18 C -0.3084(2) 0.2056(5) 0.39784(12) 0.0505(6) Uani 1 1 d . . .
H18 H -0.3412 0.1286 0.3535 0.061 Uiso 1 1 calc R . .
C19 C -0.2177(3) 0.0428(5) 0.43942(13) 0.0547(6) Uani 1 1 d . . .
H19A H -0.2697 -0.0960 0.4486 0.066 Uiso 1 1 calc R . .
H19B H -0.1915 0.1113 0.4855 0.066 Uiso 1 1 calc R . .
C20 C -0.0890(3) -0.0199(4) 0.40151(13) 0.0505(6) Uani 1 1 d . . .
H20A H -0.1147 -0.1059 0.3583 0.061 Uiso 1 1 calc R . .
H20B H -0.0321 -0.1189 0.4325 0.061 Uiso 1 1 calc R . .
C21 C 0.2097(3) -0.0490(5) 0.38454(14) 0.0555(6) Uani 1 1 d . . .
H21A H 0.1579 -0.1882 0.3903 0.083 Uiso 1 1 calc R . .
H21B H 0.2343 0.0140 0.4310 0.083 Uiso 1 1 calc R . .
H21C H 0.2924 -0.0817 0.3594 0.083 Uiso 1 1 calc R . .
C22 C -0.4317(3) 0.2711(6) 0.43883(14) 0.0636(7) Uani 1 1 d . . .
H22A H -0.4864 0.1368 0.4475 0.095 Uiso 1 1 calc R . .
H22B H -0.4865 0.3803 0.4115 0.095 Uiso 1 1 calc R . .
H22C H -0.4018 0.3383 0.4840 0.095 Uiso 1 1 calc R . .

loop_
_atom_site_aniso_label
_atom_site_aniso_U_11
_atom_site_aniso_U_22
_atom_site_aniso_U_33
_atom_site_aniso_U_23
_atom_site_aniso_U_13
_atom_site_aniso_U_12
O1 0.0375(7) 0.0452(8) 0.0408(7) 0.0000(7) -0.0004(6) 0.0132(6)
O2 0.0624(10) 0.0520(10) 0.0543(9) -0.0105(8) -0.0007(8) 0.0217(8)
O3 0.0673(12) 0.0698(13) 0.0660(11) -0.0265(10) -0.0044(9) -0.0070(10)
O4 0.0420(10) 0.0832(14) 0.0721(11) -0.0065(11) -0.0165(8) -0.0050(9)
O5 0.0390(9) 0.0538(10) 0.0801(12) -0.0031(9) 0.0002(8) 0.0158(7)
O6 0.054(4) 0.053(3) 0.057(3) -0.015(2) 0.003(4) 0.008(3)
O6B 0.044(8) 0.067(8) 0.038(5) -0.012(5) 0.000(5) 0.012(6)
N1 0.0427(11) 0.0642(13) 0.0444(10) -0.0038(9) -0.0020(8) -0.0116(9)
N2 0.0355(9) 0.0440(10) 0.0521(11) -0.0027(9) 0.0051(8) 0.0049(8)
C1 0.0375(11) 0.0529(13) 0.0448(11) 0.0060(10) 0.0030(9) 0.0169(10)
C2 0.0315(10) 0.0512(13) 0.0448(11) 0.0078(10) -0.0012(8) 0.0081(9)
C3 0.0366(11) 0.0626(16) 0.0631(15) 0.0106(12) 0.0010(10) -0.0019(10)
C4 0.0385(13) 0.114(3) 0.0621(16) 0.0220(17) 0.0086(11) -0.0007(15)
C5 0.0430(13) 0.090(2) 0.0541(13) 0.0056(14) 0.0121(11) 0.0256(13)
C6 0.0389(11) 0.0482(13) 0.0345(10) -0.0010(9) 0.0068(8) 0.0065(9)
C7 0.0351(10) 0.0423(11) 0.0339(9) 0.0033(9) 0.0064(7) 0.0043(9)
C8 0.0417(12) 0.0393(11) 0.0370(10) -0.0020(8) 0.0064(9) 0.0004(8)
C9 0.0383(11) 0.0481(12) 0.0351(9) -0.0018(9) 0.0047(8) -0.0074(9)
C10 0.0270(9) 0.0478(12) 0.0387(10) 0.0075(9) 0.0045(7) -0.0002(8)
C11 0.0337(10) 0.0391(11) 0.0399(10) 0.0009(9) 0.0081(8) 0.0012(8)
C12 0.0334(10) 0.0412(11) 0.0347(10) 0.0002(8) 0.0029(8) 0.0007(8)
C13 0.0389(11) 0.0408(11) 0.0396(10) 0.0002(9) 0.0020(8) 0.0029(9)
C14 0.0423(11) 0.0394(11) 0.0354(10) -0.0006(9) 0.0024(8) 0.0008(8)
C15 0.0426(11) 0.0408(11) 0.0351(10) -0.0035(9) 0.0037(8) -0.0035(9)
C16 0.0393(12) 0.0479(13) 0.0550(13) 0.0067(10) 0.0055(10) -0.0010(9)
C17 0.0383(12) 0.0514(14) 0.0644(15) 0.0011(11) 0.0042(10) 0.0011(10)
C18 0.0437(12) 0.0620(15) 0.0461(12) -0.0091(11) 0.0038(10) -0.0128(10)
C19 0.0578(14) 0.0583(15) 0.0488(13) 0.0019(11) 0.0125(11) -0.0151(12)
C20 0.0583(14) 0.0431(13) 0.0508(13) 0.0027(10) 0.0096(11) -0.0028(10)
C21 0.0553(14) 0.0490(14) 0.0626(15) 0.0089(12) 0.0083(11) 0.0074(11)
C22 0.0445(13) 0.090(2) 0.0562(14) -0.0109(14) 0.0066(11) -0.0137(14)

loop_
_atom_type_symbol
_atom_type_description
_atom_type_scat_dispersion_real
_atom_type_scat_dispersion_imag
_atom_type_scat_source
C C 0.0181 0.0091 'International Tables Vol C Tables 4.2.6.8 and 6.1.1.4'
H H 0.0000 0.0000 'International Tables Vol C Tables 4.2.6.8 and 6.1.1.4'
N N 0.0311 0.0180 'International Tables Vol C Tables 4.2.6.8 and 6.1.1.4'
O O 0.0492 0.0322 'International Tables Vol C Tables 4.2.6.8 and 6.1.1.4'

loop_
_exptl_crystal_face_index_h
_exptl_crystal_face_index_k
_exptl_crystal_face_index_l
_exptl_crystal_face_perp_dist
0.00 0.00 1.00 0.0280
0.00 0.00 -1.00 0.0250
-1.00 0.00 0.00 0.0780
1.00 0.00 0.00 0.0380
0.00 1.00 0.00 0.2360
0.00 -1.00 0.00 0.2440

loop_
_geom_angle_atom_site_label_1
_geom_angle_atom_site_label_2
_geom_angle_atom_site_label_3
_geom_angle
C6 O1 C1 117.30(17)
O4 N1 O3 124.6(2)
O4 N1 C9 117.9(2)
O3 N1 C9 117.4(2)
O5 N2 O6 124.7(5)
O5 N2 O6B 122.0(10)
O5 N2 C11 117.63(18)
O6 N2 C11 117.2(7)
O6B N2 C11 118.7(12)
O1 C1 C2 105.25(17)
O1 C1 C5 110.14(18)
C2 C1 C5 104.3(2)
O1 C1 H1 112.2
C2 C1 H1 112.2
C5 C1 H1 112.2
C1 C2 C13 115.96(18)
C1 C2 C3 102.83(19)
C13 C2 C3 114.73(19)
C1 C2 H2 107.6
C13 C2 H2 107.6
C3 C2 H2 107.6
C2 C3 C4 104.6(2)
C2 C3 H3A 110.8
C4 C3 H3A 110.8
C2 C3 H3B 110.8
C4 C3 H3B 110.8
H3A C3 H3B 108.9
C5 C4 C3 105.9(2)
C5 C4 H4A 110.6
C3 C4 H4A 110.6
C5 C4 H4B 110.6
C3 C4 H4B 110.6
H4A C4 H4B 108.7
C4 C5 C1 107.2(2)
C4 C5 H5A 110.3
C1 C5 H5A 110.3
C4 C5 H5B 110.3
C1 C5 H5B 110.3
H5A C5 H5B 108.5
O2 C6 O1 125.8(2)
O2 C6 C7 122.8(2)
O1 C6 C7 111.33(18)
C12 C7 C8 119.77(18)
C12 C7 C6 121.47(18)
C8 C7 C6 118.59(19)
C9 C8 C7 119.32(19)
C9 C8 H8 120.3
C7 C8 H8 120.3
C8 C9 C10 122.99(19)
C8 C9 N1 118.5(2)
C10 C9 N1 118.49(19)
C9 C10 C11 115.93(18)
C9 C10 H10 122.0
C11 C10 H10 122.0
C12 C11 C10 123.4(2)
C12 C11 N2 118.17(18)
C10 C11 N2 118.41(18)
C11 C12 C7 118.60(18)
C11 C12 H12 120.7
C7 C12 H12 120.7
C2 C13 C14 116.42(19)
C2 C13 H13A 108.2
C14 C13 H13A 108.2
C2 C13 H13B 108.2
C14 C13 H13B 108.2
H13A C13 H13B 107.3
C21 C14 C13 109.67(18)
C21 C14 C15 111.59(18)
C13 C14 C15 111.85(17)
C21 C14 H14 107.9
C13 C14 H14 107.9
C15 C14 H14 107.9
C16 C15 C20 108.24(19)
C16 C15 C14 113.10(17)
C20 C15 C14 112.19(18)
C16 C15 H15 107.7
C20 C15 H15 107.7
C14 C15 H15 107.7
C17 C16 C15 112.59(19)
C17 C16 H16A 109.1
C15 C16 H16A 109.1
C17 C16 H16B 109.1
C15 C16 H16B 109.1
H16A C16 H16B 107.8
C18 C17 C16 113.0(2)
C18 C17 H17A 109.0
C16 C17 H17A 109.0
C18 C17 H17B 109.0
C16 C17 H17B 109.0
H17A C17 H17B 107.8
C17 C18 C19 109.29(19)
C17 C18 C22 112.0(2)
C19 C18 C22 111.3(2)
C17 C18 H18 108.0
C19 C18 H18 108.0
C22 C18 H18 108.0
C18 C19 C20 113.1(2)
C18 C19 H19A 108.9
C20 C19 H19A 108.9
C18 C19 H19B 108.9
C20 C19 H19B 108.9
H19A C19 H19B 107.8
C19 C20 C15 112.77(19)
C19 C20 H20A 109.0
C15 C20 H20A 109.0
C19 C20 H20B 109.0
C15 C20 H20B 109.0
H20A C20 H20B 107.8
C14 C21 H21A 109.5
C14 C21 H21B 109.5
H21A C21 H21B 109.5
C14 C21 H21C 109.5
H21A C21 H21C 109.5
H21B C21 H21C 109.5
C18 C22 H22A 109.5
C18 C22 H22B 109.5
H22A C22 H22B 109.5
C18 C22 H22C 109.5
H22A C22 H22C 109.5
H22B C22 H22C 109.5

loop_
_geom_bond_atom_site_label_1
_geom_bond_atom_site_label_2
_geom_bond_distance
O1 C6 1.319(3)
O1 C1 1.465(2)
O2 C6 1.205(3)
O3 N1 1.219(3)
O4 N1 1.216(3)
O5 N2 1.214(2)
O6 N2 1.228(4)
O6B N2 1.230(7)
N1 C9 1.474(3)
N2 C11 1.470(3)
C1 C2 1.522(3)
C1 C5 1.523(3)
C1 H1 1.0000
C2 C13 1.522(3)
C2 C3 1.533(3)
C2 H2 1.0000
C3 C4 1.537(4)
C3 H3A 0.9900
C3 H3B 0.9900
C4 C5 1.515(5)
C4 H4A 0.9900
C4 H4B 0.9900
C5 H5A 0.9900
C5 H5B 0.9900
C6 C7 1.499(3)
C7 C12 1.386(3)
C7 C8 1.389(3)
C8 C9 1.374(3)
C8 H8 0.9500
C9 C10 1.380(3)
C10 C11 1.386(3)
C10 H10 0.9500
C11 C12 1.379(3)
C12 H12 0.9500
C13 C14 1.531(3)
C13 H13A 0.9900
C13 H13B 0.9900
C14 C21 1.528(3)
C14 C15 1.539(3)
C14 H14 1.0000
C15 C16 1.530(3)
C15 C20 1.535(3)
C15 H15 1.0000
C16 C17 1.525(3)
C16 H16A 0.9900
C16 H16B 0.9900
C17 C18 1.512(3)
C17 H17A 0.9900
C17 H17B 0.9900
C18 C19 1.517(4)
C18 C22 1.519(3)
C18 H18 1.0000
C19 C20 1.527(3)
C19 H19A 0.9900
C19 H19B 0.9900
C20 H20A 0.9900
C20 H20B 0.9900
C21 H21A 0.9800
C21 H21B 0.9800
C21 H21C 0.9800
C22 H22A 0.9800
C22 H22B 0.9800
C22 H22C 0.9800

loop_
_geom_torsion_atom_site_label_1
_geom_torsion_atom_site_label_2
_geom_torsion_atom_site_label_3
_geom_torsion_atom_site_label_4
_geom_torsion
C6 O1 C1 C2 -160.29(18)
C6 O1 C1 C5 87.8(2)
O1 C1 C2 C13 47.8(3)
C5 C1 C2 C13 163.78(19)
O1 C1 C2 C3 -78.2(2)
C5 C1 C2 C3 37.8(2)
C1 C2 C3 C4 -36.8(2)
C13 C2 C3 C4 -163.65(18)
C2 C3 C4 C5 21.8(3)
C3 C4 C5 C1 1.7(3)
O1 C1 C5 C4 87.8(2)
C2 C1 C5 C4 -24.7(2)
C1 O1 C6 O2 -4.0(3)
C1 O1 C6 C7 174.24(17)
O2 C6 C7 C12 174.1(2)
O1 C6 C7 C12 -4.2(3)
O2 C6 C7 C8 -1.2(3)
O1 C6 C7 C8 -179.53(18)
C12 C7 C8 C9 -0.8(3)
C6 C7 C8 C9 174.63(18)
C7 C8 C9 C10 1.0(3)
C7 C8 C9 N1 -176.34(19)
O4 N1 C9 C8 176.9(2)
O3 N1 C9 C8 -2.9(3)
O4 N1 C9 C10 -0.5(3)
O3 N1 C9 C10 179.7(2)
C8 C9 C10 C11 -0.6(3)
N1 C9 C10 C11 176.75(18)
C9 C10 C11 C12 0.0(3)
C9 C10 C11 N2 -177.98(17)
O5 N2 C11 C12 172.33(19)
O6 N2 C11 C12 0.1(17)
O6B N2 C11 C12 -22(3)
O5 N2 C11 C10 -9.6(3)
O6 N2 C11 C10 178.2(17)
O6B N2 C11 C10 156(3)
C10 C11 C12 C7 0.2(3)
N2 C11 C12 C7 178.16(17)
C8 C7 C12 C11 0.2(3)
C6 C7 C12 C11 -175.06(19)
C1 C2 C13 C14 53.7(2)
C3 C2 C13 C14 173.43(18)
C2 C13 C14 C21 61.9(2)
C2 C13 C14 C15 -173.76(17)
C21 C14 C15 C16 -177.0(2)
C13 C14 C15 C16 59.8(2)
C21 C14 C15 C20 -54.2(2)
C13 C14 C15 C20 -177.45(18)
C20 C15 C16 C17 54.5(2)
C14 C15 C16 C17 179.42(19)
C15 C16 C17 C18 -56.8(3)
C16 C17 C18 C19 54.0(3)
C16 C17 C18 C22 177.8(2)
C17 C18 C19 C20 -53.3(3)
C22 C18 C19 C20 -177.5(2)
C18 C19 C20 C15 55.4(3)
C16 C15 C20 C19 -53.9(3)
C14 C15 C20 C19 -179.34(18)
